data_4313868
loop_
_publ_author_name
'John F. Berry'
'F. Albert Cotton'
'Tongbu Lu'
'Carlos A. Murillo'

_publ_section_title
;
 Increasing Solubility and Stability of Linear Tricobalt(II) Chains with
 depa (Diethyldipyridylamide) Ligands
;
_journal_name_full 'Inorganic Chemistry'
_journal_page_first 4425
_journal_page_last 4430
_journal_paper_doi 10.1021/ic034149y
_journal_volume 42
_journal_year 2003
_chemical_formula_moiety 'Co3C58H64N14, 4(CH2Cl2), 2(H2O)'
_chemical_formula_sum 'C62 H76 Cl8 Co3 N14 O2'
_chemical_formula_weight 1509.76
_chemical_melting_point ?
_chemical_name_common 'Co3(depa)4(CN)2, 4CH2Cl2, 2H2O'
_chemical_name_systematic
; 
 ? 
;
_space_group_IT_number 120
_symmetry_cell_setting tetragonal
_symmetry_space_group_name_Hall 'I -4 -2c'
_symmetry_space_group_name_H-M 'I -4 c 2'
_atom_sites_solution_hydrogens geom
_atom_sites_solution_primary direct
_atom_sites_solution_secondary difmap
_audit_creation_method SHELXL-97
_cell_angle_alpha 90.00
_cell_angle_beta 90.00
_cell_angle_gamma 90.00
_cell_formula_units_Z 4
_cell_length_a 17.9117(7)
_cell_length_b 17.9117(7)
_cell_length_c 21.9213(17)
_cell_measurement_reflns_used 5224
_cell_measurement_temperature 213(2)
_cell_measurement_theta_max 24.968
_cell_measurement_theta_min 2.457
_cell_volume 7033.0(7)
_computing_cell_refinement 'SAINT V.6.22'
_computing_data_collection 'SMART V.5.618'
_computing_data_reduction 'SAINT V.6.22'
_computing_molecular_graphics 'SHELXTL (Siemens, 1996)'
_computing_publication_material CIFTAB
_computing_structure_refinement 'SHELXL-97 (Sheldrick, 1997)'
_computing_structure_solution 'SHELXS-97 (Sheldrick, 1990)'
_diffrn_ambient_temperature 213(2)
_diffrn_detector_area_resol_mean 8.33
_diffrn_measured_fraction_theta_full 0.987
_diffrn_measured_fraction_theta_max 0.987
_diffrn_measurement_device_type 'Brucker SMART 1000'
_diffrn_measurement_method 'omega sacns'
_diffrn_radiation_monochromator graphite
_diffrn_radiation_source 'normal-focus sealed tube'
_diffrn_radiation_type MoK\a
_diffrn_radiation_wavelength 0.71073
_diffrn_reflns_av_R_equivalents 0.0208
_diffrn_reflns_av_sigmaI/netI 0.0200
_diffrn_reflns_limit_h_max 21
_diffrn_reflns_limit_h_min -21
_diffrn_reflns_limit_k_max 16
_diffrn_reflns_limit_k_min -21
_diffrn_reflns_limit_l_max 25
_diffrn_reflns_limit_l_min -26
_diffrn_reflns_number 17825
_diffrn_reflns_theta_full 25.05
_diffrn_reflns_theta_max 25.05
_diffrn_reflns_theta_min 1.61
_exptl_absorpt_coefficient_mu 1.055
_exptl_absorpt_correction_T_max 0.8750
_exptl_absorpt_correction_T_min 0.5607
_exptl_absorpt_correction_type multi-scan
_exptl_absorpt_process_details 'SADABS V2.03'
_exptl_crystal_colour 'dark brown'
_exptl_crystal_density_diffrn 1.426
_exptl_crystal_density_method 'not measured'
_exptl_crystal_description needle
_exptl_crystal_F_000 3116
_exptl_crystal_size_max 0.62
_exptl_crystal_size_mid 0.22
_exptl_crystal_size_min 0.13
_refine_diff_density_max 0.630
_refine_diff_density_min -0.739
_refine_diff_density_rms 0.098
_refine_ls_abs_structure_details 'Flack H D (1983), Acta Cryst. A39, 876-881'
_refine_ls_abs_structure_Flack 0.01(3)
_refine_ls_extinction_method none
_refine_ls_goodness_of_fit_ref 1.085
_refine_ls_hydrogen_treatment mixed
_refine_ls_matrix_type full
_refine_ls_number_parameters 198
_refine_ls_number_reflns 3087
_refine_ls_number_restraints 8
_refine_ls_restrained_S_all 1.089
_refine_ls_R_factor_all 0.0615
_refine_ls_R_factor_gt 0.0536
_refine_ls_shift/su_max 0.001
_refine_ls_shift/su_mean 0.000
_refine_ls_structure_factor_coef Fsqd
_refine_ls_weighting_details 'calc w=1/[\s^2^(Fo^2^)+(0.0985P)^2^+14.9179P] where P=(Fo^2^+2Fc^2^)/3'
_refine_ls_weighting_scheme calc
_refine_ls_wR_factor_gt 0.1473
_refine_ls_wR_factor_ref 0.1600
_reflns_number_gt 2777
_reflns_number_total 3087
_reflns_threshold_expression >2sigma(I)
_cod_data_source_file ic034149ysi20030212_102325_1.cif
_cod_data_source_block Co3(depa)4(CN)2.4Dichloromethane.2Water
_cod_depositor_comments
;
The following automatic conversions were performed:
'_symmetry_cell_setting' value 'Tetragonal' changed to 'tetragonal'
according to '/home/adriana/struct/CIF-dictionaries/cif_core.dic'
dictionary named 'cif_core.dic' version 2.4.1 from 2010-06-29.

Automatic conversion script
Id: cif_fix_enum 1555 2011-01-17 13:19:09Z saulius 

The following automatic conversions were performed:

'_chemical_melting_point' value 'not measured' was changed to '?' -
the value is undefined or not given.

Automatic conversion script
Id: cif_fix_values 1569 2011-02-09 13:29:24Z adriana 
;
_cod_database_code 4313868

loop_
_symmetry_equiv_pos_as_xyz
'x, y, z'
'-x, -y, z'
'y, -x, -z'
'-y, x, -z'
'x, -y, z+1/2'
'-x, y, z+1/2'
'y, x, -z+1/2'
'-y, -x, -z+1/2'
'x+1/2, y+1/2, z+1/2'
'-x+1/2, -y+1/2, z+1/2'
'y+1/2, -x+1/2, -z+1/2'
'-y+1/2, x+1/2, -z+1/2'
'x+1/2, -y+1/2, z+1'
'-x+1/2, y+1/2, z+1'
'y+1/2, x+1/2, -z+1'
'-y+1/2, -x+1/2, -z+1'

loop_
_atom_site_label
_atom_site_type_symbol
_atom_site_fract_x
_atom_site_fract_y
_atom_site_fract_z
_atom_site_U_iso_or_equiv
_atom_site_adp_type
_atom_site_occupancy
_atom_site_symmetry_multiplicity
_atom_site_calc_flag
_atom_site_refinement_flags
_atom_site_disorder_assembly
_atom_site_disorder_group
Co2 Co 0.5000 1.0000 0.5000 0.0317(3) Uani 1 4 d S . .
Co1 Co 0.59221(3) 0.90779(3) 0.5000 0.0360(2) Uani 1 2 d S . .
N4 N 0.5000 1.0000 0.4134(2) 0.0350(9) Uani 1 2 d S . .
N1 N 0.5140(2) 0.8435(2) 0.46337(18) 0.0394(8) Uani 1 1 d . . .
N2 N 0.42443(18) 0.92443(18) 0.5000 0.0363(9) Uani 1 2 d S . .
N3 N 0.6176(2) 0.9465(2) 0.41773(18) 0.0400(8) Uani 1 1 d . . .
N5 N 0.7178(2) 0.7822(2) 0.5000 0.076(2) Uani 1 2 d S . .
C15 C 0.6730(2) 0.8270(2) 0.5000 0.0484(14) Uani 1 2 d S . .
C11 C 0.5865(3) 1.0159(3) 0.3272(2) 0.0433(11) Uani 1 1 d . . .
H11A H 0.5507 1.0424 0.3044 0.052 Uiso 1 1 calc R . .
C3 C 0.4061(4) 0.7504(3) 0.4100(3) 0.0591(15) Uani 1 1 d . D .
C8 C 0.6866(3) 0.9388(3) 0.3948(3) 0.0480(11) Uani 1 1 d . . .
H8A H 0.7223 0.9131 0.4182 0.058 Uiso 1 1 calc R . .
C12 C 0.5665(3) 0.9867(3) 0.3841(2) 0.0367(9) Uani 1 1 d . . .
C5 C 0.4391(3) 0.8600(3) 0.4699(2) 0.0435(10) Uani 1 1 d . . .
C10 C 0.6561(3) 1.0069(3) 0.3039(2) 0.0516(13) Uani 1 1 d . C .
C2 C 0.4808(4) 0.7356(3) 0.4034(3) 0.0604(16) Uani 1 1 d . . .
H2A H 0.4965 0.6933 0.3815 0.073 Uiso 1 1 calc R . .
C9 C 0.7082(3) 0.9667(3) 0.3387(2) 0.0531(13) Uani 1 1 d . . .
H9A H 0.7569 0.9589 0.3240 0.064 Uiso 1 1 calc R . .
C4 C 0.3857(3) 0.8131(3) 0.4432(3) 0.0523(13) Uani 1 1 d . . .
H4A H 0.3348 0.8245 0.4478 0.063 Uiso 1 1 calc R . .
C13 C 0.6772(4) 1.0387(4) 0.2422(3) 0.0711(18) Uani 1 1 d D . .
H13A H 0.7182 1.0088 0.2253 0.085 Uiso 1 1 calc R A 1
H13B H 0.6344 1.0335 0.2147 0.085 Uiso 1 1 calc R A 1
C6 C 0.3485(4) 0.6999(4) 0.3809(4) 0.084(2) Uani 1 1 d D . .
H6A H 0.3738 0.6671 0.3518 0.101 Uiso 1 1 calc R B 1
H6B H 0.3266 0.6683 0.4127 0.101 Uiso 1 1 calc R B 1
C1 C 0.5332(3) 0.7834(3) 0.4291(3) 0.0535(13) Uani 1 1 d . . .
H1A H 0.5841 0.7737 0.4225 0.064 Uiso 1 1 calc R . .
C14 C 0.7009(15) 1.1194(6) 0.2429(11) 0.087(3) Uiso 0.346(15) 1 d PD C 1
H14A H 0.7134 1.1351 0.2018 0.130 Uiso 0.346(15) 1 calc PR C 1
H14B H 0.7442 1.1252 0.2691 0.130 Uiso 0.346(15) 1 calc PR C 1
H14C H 0.6603 1.1499 0.2583 0.130 Uiso 0.346(15) 1 calc PR C 1
C14' C 0.7455(6) 1.0876(7) 0.2407(6) 0.087(3) Uiso 0.654(15) 1 d PD C 2
H14D H 0.7540 1.1049 0.1993 0.130 Uiso 0.654(15) 1 calc PR C 2
H14E H 0.7884 1.0593 0.2545 0.130 Uiso 0.654(15) 1 calc PR C 2
H14F H 0.7380 1.1303 0.2673 0.130 Uiso 0.654(15) 1 calc PR C 2
C7 C 0.2864(15) 0.7401(17) 0.3483(15) 0.137(6) Uiso 0.375(16) 1 d PD D 1
H7A H 0.2524 0.7039 0.3307 0.206 Uiso 0.375(16) 1 calc PR D 1
H7B H 0.3073 0.7709 0.3161 0.206 Uiso 0.375(16) 1 calc PR D 1
H7C H 0.2597 0.7715 0.3770 0.206 Uiso 0.375(16) 1 calc PR D 1
C7' C 0.3418(13) 0.7186(13) 0.3143(5) 0.137(6) Uiso 0.625(16) 1 d PD D 2
H7'A H 0.3045 0.6867 0.2956 0.206 Uiso 0.625(16) 1 calc PR D 2
H7'B H 0.3895 0.7109 0.2944 0.206 Uiso 0.625(16) 1 calc PR D 2
H7'C H 0.3269 0.7704 0.3098 0.206 Uiso 0.625(16) 1 calc PR D 2
Cl2A Cl 0.6555(5) 0.6261(4) 0.3746(3) 0.167(2) Uiso 0.697(7) 1 d PD E 1
C1A C 0.6660(10) 0.5965(8) 0.4423(6) 0.121(5) Uiso 0.697(7) 1 d PD E 1
H1AA H 0.6514 0.6355 0.4713 0.146 Uiso 0.697(7) 1 calc PR E 1
H1AB H 0.7187 0.5844 0.4494 0.146 Uiso 0.697(7) 1 calc PR E 1
Cl1A Cl 0.6160(6) 0.5239(5) 0.4527(4) 0.220(3) Uiso 0.697(7) 1 d PD E 1
Cl2B Cl 0.6826(11) 0.6479(10) 0.3835(8) 0.167(2) Uiso 0.303(7) 1 d PD E 2
C1B C 0.6620(19) 0.625(3) 0.4510(11) 0.121(5) Uiso 0.303(7) 1 d PD E 2
H1BA H 0.6848 0.6658 0.4741 0.146 Uiso 0.303(7) 1 calc PR E 2
H1BB H 0.6957 0.5825 0.4574 0.146 Uiso 0.303(7) 1 calc PR E 2
Cl1B Cl 0.5947(11) 0.6031(12) 0.4943(13) 0.220(3) Uiso 0.303(7) 1 d PD E 2
OW1 O 0.4465(10) 0.5535(10) 0.2500 0.318(16) Uani 1 2 d S . .

loop_
_atom_site_aniso_label
_atom_site_aniso_U_11
_atom_site_aniso_U_22
_atom_site_aniso_U_33
_atom_site_aniso_U_23
_atom_site_aniso_U_13
_atom_site_aniso_U_12
Co2 0.0312(3) 0.0312(3) 0.0327(5) 0.000 0.000 0.0006(4)
Co1 0.0346(3) 0.0346(3) 0.0389(4) 0.0057(3) 0.0057(3) 0.0040(3)
N4 0.033(3) 0.036(3) 0.036(2) 0.000 0.000 0.0039(17)
N1 0.046(2) 0.0323(19) 0.040(2) 0.0020(17) 0.0113(17) 0.0058(15)
N2 0.0353(14) 0.0353(14) 0.038(2) -0.004(2) 0.004(2) 0.0009(17)
N3 0.040(2) 0.038(2) 0.042(2) 0.0026(16) 0.0106(16) 0.0010(17)
N5 0.071(3) 0.071(3) 0.087(5) 0.029(4) 0.029(4) 0.032(3)
C15 0.046(2) 0.046(2) 0.053(3) 0.006(3) 0.006(3) 0.010(3)
C11 0.047(3) 0.044(3) 0.038(2) 0.002(2) -0.001(2) -0.0014(19)
C3 0.071(4) 0.045(3) 0.061(3) -0.012(3) 0.020(3) -0.019(3)
C8 0.040(3) 0.052(3) 0.052(3) 0.005(2) 0.009(2) 0.002(2)
C12 0.037(2) 0.034(2) 0.039(2) -0.0036(18) 0.0006(19) -0.0024(18)
C5 0.047(3) 0.038(2) 0.045(2) -0.008(2) 0.010(2) -0.004(2)
C10 0.055(3) 0.059(3) 0.041(3) 0.003(2) 0.005(2) -0.006(2)
C2 0.079(4) 0.044(3) 0.058(4) -0.016(2) 0.020(3) -0.002(3)
C9 0.045(3) 0.067(3) 0.047(3) 0.011(2) 0.014(2) 0.005(2)
C4 0.051(3) 0.048(3) 0.058(3) -0.016(2) 0.017(2) -0.010(2)
C13 0.061(4) 0.105(5) 0.047(3) 0.018(3) 0.008(3) -0.011(3)
C6 0.083(5) 0.082(5) 0.086(5) -0.041(4) 0.034(4) -0.039(4)
C1 0.063(3) 0.040(3) 0.057(3) -0.004(2) 0.019(3) 0.005(2)
OW1 0.216(13) 0.216(13) 0.52(5) 0.07(2) 0.07(2) 0.03(2)

loop_
_atom_type_symbol
_atom_type_description
_atom_type_scat_dispersion_real
_atom_type_scat_dispersion_imag
_atom_type_scat_source
C C 0.0033 0.0016 'International Tables Vol C Tables 4.2.6.8 and 6.1.1.4'
H H 0.0000 0.0000 'International Tables Vol C Tables 4.2.6.8 and 6.1.1.4'
N N 0.0061 0.0033 'International Tables Vol C Tables 4.2.6.8 and 6.1.1.4'
Cl Cl 0.1484 0.1585 'International Tables Vol C Tables 4.2.6.8 and 6.1.1.4'
Co Co 0.3494 0.9721 'International Tables Vol C Tables 4.2.6.8 and 6.1.1.4'
O O 0.0106 0.0060 'International Tables Vol C Tables 4.2.6.8 and 6.1.1.4'

loop_
_geom_angle_atom_site_label_1
_geom_angle_atom_site_label_2
_geom_angle_atom_site_label_3
_geom_angle
_geom_angle_site_symmetry_1
_geom_angle_site_symmetry_3
_geom_angle_publ_flag
N4 Co2 N4 180.000(1) . 15_455 ?
N4 Co2 N2 90.000(1) . 2_675 ?
N4 Co2 N2 90.000(1) 15_455 2_675 ?
N4 Co2 N2 90.000(1) . . ?
N4 Co2 N2 90.000(1) 15_455 . ?
N2 Co2 N2 180.000(1) 2_675 . ?
N4 Co2 Co1 90.0 . 2_675 ?
N4 Co2 Co1 90.0 15_455 2_675 ?
N2 Co2 Co1 90.000(1) 2_675 2_675 ?
N2 Co2 Co1 90.0 . 2_675 ?
N4 Co2 Co1 90.0 . . ?
N4 Co2 Co1 90.0 15_455 . ?
N2 Co2 Co1 90.0 2_675 . ?
N2 Co2 Co1 90.000(1) . . ?
Co1 Co2 Co1 180.0 2_675 . ?
N1 Co1 N1 169.8(2) 16_665 . ?
N1 Co1 N3 89.28(16) 16_665 . ?
N1 Co1 N3 89.85(16) . . ?
N1 Co1 N3 89.85(16) 16_665 16_665 ?
N1 Co1 N3 89.28(16) . 16_665 ?
N3 Co1 N3 170.3(2) . 16_665 ?
N1 Co1 C15 95.10(11) 16_665 . ?
N1 Co1 C15 95.10(11) . . ?
N3 Co1 C15 94.87(11) . . ?
N3 Co1 C15 94.87(11) 16_665 . ?
N1 Co1 Co2 84.90(11) 16_665 . ?
N1 Co1 Co2 84.90(11) . . ?
N3 Co1 Co2 85.13(11) . . ?
N3 Co1 Co2 85.13(11) 16_665 . ?
C15 Co1 Co2 180.00(4) . . ?
C12 N4 C12 124.3(5) 2_675 . ?
C12 N4 Co2 117.8(2) 2_675 . ?
C12 N4 Co2 117.8(2) . . ?
C1 N1 C5 118.2(4) . . ?
C1 N1 Co1 120.4(4) . . ?
C5 N1 Co1 121.3(3) . . ?
C5 N2 C5 124.5(5) . 15_455 ?
C5 N2 Co2 117.8(3) . . ?
C5 N2 Co2 117.8(3) 15_455 . ?
C8 N3 C12 117.8(4) . . ?
C8 N3 Co1 121.0(4) . . ?
C12 N3 Co1 121.1(3) . . ?
N5 C15 Co1 180.0(5) . . ?
C10 C11 C12 121.7(5) . . ?
C2 C3 C4 118.0(5) . . ?
C2 C3 C6 120.3(5) . . ?
C4 C3 C6 121.7(6) . . ?
N3 C8 C9 123.5(5) . . ?
N4 C12 N3 114.6(4) . . ?
N4 C12 C11 125.0(4) . . ?
N3 C12 C11 120.2(4) . . ?
N2 C5 N1 114.9(4) . . ?
N2 C5 C4 125.6(5) . . ?
N1 C5 C4 119.4(4) . . ?
C11 C10 C9 117.9(5) . . ?
C11 C10 C13 121.4(5) . . ?
C9 C10 C13 120.7(5) . . ?
C3 C2 C1 119.8(5) . . ?
C8 C9 C10 118.9(5) . . ?
C3 C4 C5 121.7(5) . . ?
C14' C13 C14 38.1(10) . . ?
C14' C13 C10 116.2(7) . . ?
C14 C13 C10 114.9(11) . . ?
C7' C6 C7 51.1(15) . . ?
C7' C6 C3 109.4(10) . . ?
C7 C6 C3 114.7(15) . . ?
N1 C1 C2 122.8(5) . . ?
Cl2A C1A Cl1A 109.8(9) . . ?
Cl2B C1B Cl1B 143(3) . . ?

loop_
_geom_bond_atom_site_label_1
_geom_bond_atom_site_label_2
_geom_bond_distance
_geom_bond_site_symmetry_2
_geom_bond_publ_flag
Co2 N4 1.899(5) . ?
Co2 N4 1.899(5) 15_455 ?
Co2 N2 1.914(5) 2_675 ?
Co2 N2 1.914(5) . ?
Co2 Co1 2.3357(7) 2_675 ?
Co2 Co1 2.3357(7) . ?
Co1 N1 1.984(4) 16_665 ?
Co1 N1 1.984(4) . ?
Co1 N3 1.985(4) . ?
Co1 N3 1.985(4) 16_665 ?
Co1 C15 2.047(6) . ?
N4 C12 1.374(5) 2_675 ?
N4 C12 1.374(5) . ?
N1 C1 1.356(6) . ?
N1 C5 1.382(6) . ?
N2 C5 1.355(5) . ?
N2 C5 1.355(5) 15_455 ?
N3 C8 1.341(6) . ?
N3 C12 1.379(6) . ?
N5 C15 1.136(9) . ?
C11 C10 1.356(7) . ?
C11 C12 1.399(7) . ?
C3 C2 1.371(9) . ?
C3 C4 1.387(8) . ?
C3 C6 1.513(9) . ?
C8 C9 1.384(7) . ?
C5 C4 1.401(7) . ?
C10 C9 1.403(8) . ?
C10 C13 1.516(7) . ?
C2 C1 1.390(9) . ?
C13 C14' 1.504(5) . ?
C13 C14 1.506(5) . ?
C6 C7' 1.504(5) . ?
C6 C7 1.506(5) . ?
Cl2A C1A 1.586(9) . ?
C1A Cl1A 1.597(9) . ?
Cl2B C1B 1.580(10) . ?
C1B Cl1B 1.583(10) . ?
